data_1520801
loop_
_publ_author_name
'Ayyappan, S.'
'Chang, J.-S.'
'Stock, N.'
'Hatfield, R.'
'Rao, C.N.R.'
'Cheetham, A.K.'

_publ_section_title
;
 Synthesis, characterization and acid-base catalytic properties of
 ammonium-containing tin(II) phopshates: (N H4) (Sn4 P3 O12) and (N H4)
 (Sn P O4)
;
_journal_name_full 'International Journal of Inorganic Materials'
_journal_page_first 21
_journal_page_last 27
_journal_volume 2
_journal_year 2000
_chemical_formula_sum 'H4 N O4 P Sn'
_chemical_name_systematic '(N H4) (Sn P O4)'
_space_group_IT_number 14
_symmetry_space_group_name_Hall '-P 2ybc'
_symmetry_space_group_name_H-M 'P 1 21/c 1'
_cell_angle_alpha 90
_cell_angle_beta 90.95
_cell_angle_gamma 90
_cell_formula_units_Z 4
_cell_length_a 6.52
_cell_length_b 9.4794
_cell_length_c 8.0719
_cell_volume 498.821
_citation_journal_id_ASTM IJIMCR
_cod_data_source_file Ayyappan_IJIMCR_2000_1686.cif
_cod_data_source_block H4N1O4P1Sn1
_cod_original_cell_volume 498.8208
_cod_original_formula_sum 'H4 N1 O4 P1 Sn1'
_cod_database_code 1520801

loop_
_symmetry_equiv_pos_as_xyz
x,y,z
-x,y+1/2,-z+1/2
-x,-y,-z
x,-y-1/2,z-1/2

loop_
_atom_site_label
_atom_site_type_symbol
_atom_site_fract_x
_atom_site_fract_y
_atom_site_fract_z
_atom_site_occupancy
_atom_site_U_iso_or_equiv
O4 O-2 0.0418 0.3766 0.8636 1 0.0
O1 O-2 0.8879 0.3628 0.5753 1 0.0
O2 O-2 0.6552 0.3896 0.8184 1 0.0
Sn1 Sn+2 0.17229 0.2053 -0.01327 1 0.0
N1 N-3 0.6426 0.3908 0.1686 1 0.0
O3 O-2 0.893 0.59 0.7374 1 0.0
P1 P+5 0.86436 0.4274 0.75082 1 0.0
